data_2011242
loop_
_publ_author_name
'Zhao, Yingjun'
'Su, Weiping'
'Cao, Rong'
'Hong, Maochun'

_publ_section_title
;(4,6-Dimercapto-1,3,5-triazine-2-thiolato-<i>S</i>^2^)tris(triphenylphosphine-<i>P</i>)gold(I)
 dimethylformamide solvate
;
_journal_issue 8
_journal_name_full 'Acta Crystallographica Section C'
_journal_page_first e331
_journal_page_last e332
_journal_paper_doi 10.1107/S0108270100009665
_journal_volume 56
_journal_year 2000
_chemical_formula_iupac '[Au (C3 H2 N3 S3) (C18 H15 P)3], C3 H7 N O'
_chemical_formula_moiety 'C57 H47 Au N3 P3 S3, C3 H7 N O'
_chemical_formula_sum 'C60 H54 Au N4 O P3 S3'
_chemical_formula_weight 1233.13
_chemical_name_systematic
;(4,6-Dimercapto-1,3,5-triazine-2-thiolato-S^2^)tris(triphenylphosphine-P)gold(I)
dimethylformamide
 solvate
;
_space_group_IT_number 2
_symmetry_cell_setting triclinic
_symmetry_space_group_name_Hall '-P 1'
_symmetry_space_group_name_H-M 'P -1'
_audit_creation_method SHELXL
_cell_angle_alpha 80.665(2)
_cell_angle_beta 87.283(2)
_cell_angle_gamma 87.942(2)
_cell_formula_units_Z 2
_cell_length_a 13.7053(12)
_cell_length_b 13.9751(12)
_cell_length_c 14.4614(12)
_cell_measurement_reflns_used 925
_cell_measurement_temperature 293(2)
_cell_measurement_theta_max 18.9
_cell_measurement_theta_min 11.6
_cell_volume 2729.0(4)
_computing_cell_refinement SMART
_computing_data_collection 'SMART (Siemens, 1994)'
_computing_data_reduction SAINT
_computing_publication_material SHELXTL
_computing_structure_refinement SHELXTL
_computing_structure_solution 'SHELXTL (Sheldrick, 1997)'
_diffrn_ambient_temperature 293(2)
_diffrn_measured_fraction_theta_full .985
_diffrn_measured_fraction_theta_max .985
_diffrn_measurement_device_type 'SMART CCD'
_diffrn_measurement_method \w
_diffrn_radiation_monochromator graphite
_diffrn_radiation_source 'fine-focus sealed tube'
_diffrn_radiation_type MoK\a
_diffrn_radiation_wavelength .71073
_diffrn_reflns_av_R_equivalents .0353
_diffrn_reflns_av_sigmaI/netI .0675
_diffrn_reflns_limit_h_max 17
_diffrn_reflns_limit_h_min -17
_diffrn_reflns_limit_k_max 12
_diffrn_reflns_limit_k_min -18
_diffrn_reflns_limit_l_max 18
_diffrn_reflns_limit_l_min -18
_diffrn_reflns_number 18651
_diffrn_reflns_theta_full 27.56
_diffrn_reflns_theta_max 27.56
_diffrn_reflns_theta_min 1.43
_diffrn_standards_decay_% 0
_diffrn_standards_number 0
_exptl_absorpt_coefficient_mu 2.943
_exptl_absorpt_correction_T_max .555
_exptl_absorpt_correction_T_min .420
_exptl_absorpt_correction_type multi-scan
_exptl_absorpt_process_details
;
(XEMP in SHELXTL; Sheldrick, 1997)
;
_exptl_crystal_colour colourless
_exptl_crystal_density_diffrn 1.501
_exptl_crystal_density_method 'not measured'
_exptl_crystal_description block
_exptl_crystal_F_000 1244
_exptl_crystal_size_max .25
_exptl_crystal_size_mid .22
_exptl_crystal_size_min .20
_refine_diff_density_max 1.191
_refine_diff_density_min -.812
_refine_ls_extinction_method none
_refine_ls_goodness_of_fit_ref .967
_refine_ls_hydrogen_treatment constr
_refine_ls_matrix_type full
_refine_ls_number_parameters 624
_refine_ls_number_reflns 12409
_refine_ls_number_restraints 0
_refine_ls_restrained_S_all .967
_refine_ls_R_factor_all .062
_refine_ls_R_factor_gt .045
_refine_ls_shift/su_max .002
_refine_ls_shift/su_mean .000
_refine_ls_structure_factor_coef Fsqd
_refine_ls_weighting_details 'calc w = 1/[\s^2^(Fo^2^)+(0.0602P)^2^] where P = (Fo^2^+2Fc^2^)/3'
_refine_ls_weighting_scheme calc
_refine_ls_wR_factor_ref .113
_reflns_number_gt 9513
_reflns_number_total 12409
_reflns_threshold_expression I>2\s(I)
_cod_data_source_file qa0302.cif
_cod_data_source_block I
_cod_depositor_comments
;
The following automatic conversions were performed:

'_exptl_absorpt_correction_type' value 'multiscan' changed to
'multi-scan' according to
/home/saulius/struct/CIF-dictionaries/cif_core.dic dictionary named
'cif_core.dic' version 2.4.1 from 2010-06-29.

Automatic conversion script
Id: cif_fix_values 1715 2011-07-08 13:25:40Z adriana 
;
_cod_database_code 2011242

loop_
_symmetry_equiv_pos_as_xyz
'x, y, z'
'-x, -y, -z'

loop_
_atom_site_label
_atom_site_fract_x
_atom_site_fract_y
_atom_site_fract_z
_atom_site_U_iso_or_equiv
_atom_site_adp_type
_atom_site_calc_flag
_atom_site_refinement_flags
_atom_site_occupancy
_atom_site_disorder_assembly
_atom_site_disorder_group
_atom_site_type_symbol
Au1 .758349(14) .720592(14) .700791(13) .03737(7) Uani d . 1 . . Au
S1 .69257(16) .65994(12) .89500(11) .0708(5) Uani d . 1 . . S
S2 .43406(14) .88052(15) 1.04915(14) .0764(5) Uani d . 1 . . S
S3 .80338(14) .89662(16) 1.12055(13) .0766(5) Uani d . 1 . . S
P1 .65311(9) .62529(9) .62642(9) .0361(3) Uani d . 1 . . P
P2 .73501(9) .89428(9) .67594(8) .0334(3) Uani d . 1 . . P
P3 .92369(9) .66468(9) .73056(9) .0352(3) Uani d . 1 . . P
N1 .6261(4) .8818(4) 1.0681(3) .0597(13) Uani d . 1 . . N
N2 .7437(4) .7805(4) 1.0084(3) .0569(12) Uani d . 1 . . N
N3 .5755(4) .7722(4) .9805(3) .0580(13) Uani d . 1 . . N
C1 .6713(5) .7450(4) .9658(4) .0550(15) Uani d . 1 . . C
C2 .5490(5) .8435(4) 1.0326(4) .0560(15) Uani d . 1 . . C
C3 .7217(4) .8489(4) 1.0615(4) .0522(14) Uani d . 1 . . C
C11 .6892(4) .6345(3) .5013(3) .0375(11) Uani d . 1 . . C
C12 .7881(4) .6298(4) .4751(4) .0491(13) Uani d . 1 . . C
H12A .8339 .6190 .5214 .059 Uiso calc R 1 . . H
C13 .8197(5) .6409(5) .3823(4) .0610(17) Uani d . 1 . . C
H13A .8859 .6350 .3663 .073 Uiso calc R 1 . . H
C14 .7522(5) .6609(5) .3132(4) .0658(18) Uani d . 1 . . C
H14A .7731 .6711 .2503 .079 Uiso calc R 1 . . H
C15 .6546(5) .6655(5) .3375(4) .0663(18) Uani d . 1 . . C
H15A .6092 .6771 .2909 .080 Uiso calc R 1 . . H
C16 .6229(4) .6531(4) .4305(4) .0510(13) Uani d . 1 . . C
H16A .5564 .6573 .4460 .061 Uiso calc R 1 . . H
C21 .6509(4) .4947(4) .6687(4) .0419(12) Uani d . 1 . . C
C22 .6519(4) .4277(4) .6084(4) .0460(12) Uani d . 1 . . C
H22A .6567 .4483 .5439 .055 Uiso calc R 1 . . H
C23 .6458(5) .3301(4) .6435(5) .0628(16) Uani d . 1 . . C
H23A .6474 .2853 .6024 .075 Uiso calc R 1 . . H
C24 .6373(5) .2987(5) .7375(5) .0680(18) Uani d . 1 . . C
H24A .6338 .2327 .7605 .082 Uiso calc R 1 . . H
C25 .6339(6) .3641(5) .7978(5) .086(2) Uani d . 1 . . C
H25A .6261 .3430 .8620 .103 Uiso calc R 1 . . H
C26 .6422(6) .4622(5) .7635(4) .072(2) Uani d . 1 . . C
H26A .6420 .5065 .8052 .087 Uiso calc R 1 . . H
C31 .5237(4) .6600(4) .6241(3) .0417(12) Uani d . 1 . . C
C32 .4497(4) .5923(5) .6408(4) .0566(15) Uani d . 1 . . C
H32A .4659 .5266 .6564 .068 Uiso calc R 1 . . H
C33 .3526(4) .6222(6) .6344(5) .0683(18) Uani d . 1 . . C
H33A .3040 .5764 .6455 .082 Uiso calc R 1 . . H
C34 .3272(5) .7192(6) .6116(5) .072(2) Uani d . 1 . . C
H34A .2617 .7390 .6086 .087 Uiso calc R 1 . . H
C35 .3998(5) .7870(5) .5933(5) .0671(17) Uani d . 1 . . C
H35A .3833 .8525 .5774 .081 Uiso calc R 1 . . H
C36 .4972(4) .7569(4) .5989(4) .0558(15) Uani d . 1 . . C
H36A .5456 .8027 .5854 .067 Uiso calc R 1 . . H
C41 .8048(3) .9667(3) .7433(3) .0366(10) Uani d . 1 . . C
C42 .7607(4) 1.0058(5) .8166(4) .0588(16) Uani d . 1 . . C
H42A .6947 .9959 .8319 .071 Uiso calc R 1 . . H
C43 .8135(5) 1.0596(6) .8678(5) .073(2) Uani d . 1 . . C
H43A .7832 1.0847 .9180 .087 Uiso calc R 1 . . H
C44 .9107(5) 1.0763(5) .8450(4) .0630(17) Uani d . 1 . . C
H44A .9457 1.1138 .8787 .076 Uiso calc R 1 . . H
C45 .9555(4) 1.0377(4) .7725(4) .0532(14) Uani d . 1 . . C
H45A 1.0212 1.0486 .7570 .064 Uiso calc R 1 . . H
C46 .9034(4) .9825(4) .7223(4) .0482(13) Uani d . 1 . . C
H46A .9347 .9555 .6737 .058 Uiso calc R 1 . . H
C51 .6107(4) .9380(4) .6948(3) .0402(11) Uani d . 1 . . C
C52 .5489(4) .8843(5) .7582(4) .0539(14) Uani d . 1 . . C
H52A .5698 .8236 .7882 .065 Uiso calc R 1 . . H
C53 .4551(5) .9191(6) .7787(4) .070(2) Uani d . 1 . . C
H53A .4147 .8824 .8233 .085 Uiso calc R 1 . . H
C54 .4227(5) 1.0061(7) .7339(5) .079(2) Uani d . 1 . . C
H54A .3597 1.0284 .7472 .095 Uiso calc R 1 . . H
C55 .4817(6) 1.0614(7) .6692(6) .089(2) Uani d . 1 . . C
H55A .4583 1.1206 .6380 .107 Uiso calc R 1 . . H
C56 .5770(5) 1.0295(5) .6498(5) .0681(18) Uani d . 1 . . C
H56A .6180 1.0683 .6075 .082 Uiso calc R 1 . . H
C61 .7681(3) .9426(3) .5538(3) .0351(10) Uani d . 1 . . C
C62 .8048(4) 1.0347(4) .5242(4) .0472(13) Uani d . 1 . . C
H62A .8123 1.0764 .5672 .057 Uiso calc R 1 . . H
C63 .8304(4) 1.0643(4) .4285(4) .0529(14) Uani d . 1 . . C
H63A .8555 1.1256 .4087 .063 Uiso calc R 1 . . H
C64 .8190(4) 1.0045(5) .3655(4) .0542(14) Uani d . 1 . . C
H64A .8362 1.0251 .3026 .065 Uiso calc R 1 . . H
C65 .7824(4) .9144(4) .3929(4) .0551(15) Uani d . 1 . . C
H65A .7745 .8738 .3490 .066 Uiso calc R 1 . . H
C66 .7570(4) .8837(4) .4869(4) .0473(13) Uani d . 1 . . C
H66A .7320 .8223 .5052 .057 Uiso calc R 1 . . H
C71 .9475(4) .5397(4) .7855(3) .0396(11) Uani d . 1 . . C
C72 .9010(6) .4657(5) .7572(5) .082(2) Uani d . 1 . . C
H72A .8540 .4797 .7122 .099 Uiso calc R 1 . . H
C73 .9223(7) .3698(5) .7941(6) .098(3) Uani d . 1 . . C
H73A .8907 .3205 .7725 .118 Uiso calc R 1 . . H
C74 .9888(6) .3471(5) .8614(5) .080(2) Uani d . 1 . . C
H74A 1.0033 .2826 .8856 .095 Uiso calc R 1 . . H
C75 1.0331(6) .4189(6) .8925(6) .092(3) Uani d . 1 . . C
H75A 1.0789 .4041 .9386 .111 Uiso calc R 1 . . H
C76 1.0114(5) .5154(5) .8565(5) .078(2) Uani d . 1 . . C
H76A 1.0406 .5644 .8810 .093 Uiso calc R 1 . . H
C81 .9945(4) .7358(3) .7982(3) .0376(11) Uani d . 1 . . C
C82 .9465(4) .7756(4) .8713(4) .0502(13) Uani d . 1 . . C
H82A .8801 .7659 .8843 .060 Uiso calc R 1 . . H
C83 .9967(5) .8286(5) .9235(4) .0650(17) Uani d . 1 . . C
H83A .9646 .8554 .9718 .078 Uiso calc R 1 . . H
C84 1.0931(6) .8422(5) .9050(5) .070(2) Uani d . 1 . . C
H84A 1.1267 .8785 .9410 .084 Uiso calc R 1 . . H
C85 1.1427(5) .8038(5) .8347(5) .0683(19) Uani d . 1 . . C
H85A 1.2092 .8137 .8233 .082 Uiso calc R 1 . . H
C86 1.0925(4) .7499(4) .7805(4) .0523(14) Uani d . 1 . . C
H86A 1.1254 .7234 .7324 .063 Uiso calc R 1 . . H
C91 .9932(3) .6753(4) .6186(3) .0360(11) Uani d . 1 . . C
C92 .9778(4) .7586(4) .5543(4) .0474(13) Uani d . 1 . . C
H92A .9339 .8064 .5697 .057 Uiso calc R 1 . . H
C93 1.0268(4) .7721(5) .4670(4) .0569(15) Uani d . 1 . . C
H93A 1.0149 .8281 .4243 .068 Uiso calc R 1 . . H
C94 1.1068(5) .6213(6) .5073(5) .084(2) Uani d . 1 . . C
H94A 1.1502 .5736 .4911 .100 Uiso calc R 1 . . H
C95 1.0918(5) .7038(6) .4442(5) .071(2) Uani d . 1 . . C
H95A 1.1258 .7129 .3864 .086 Uiso calc R 1 . . H
C96 1.0593(5) .6069(5) .5942(4) .0651(17) Uani d . 1 . . C
H96A 1.0721 .5507 .6364 .078 Uiso calc R 1 . . H
O1 .5867(7) .3182(8) 1.0733(7) .177(4) Uiso d . 1 . . O
N5 .6814(7) .4348(6) 1.0853(6) .115(3) Uiso d . 1 . . N
C4 .5937(14) .4033(14) 1.0957(12) .218(7) Uiso d . 1 . . C
H4A .5408 .4383 1.1171 .262 Uiso calc R 1 . . H
C5 .6828(11) .5166(12) 1.1291(11) .209(7) Uiso d . 1 . . C
H5A .6238 .5207 1.1668 .313 Uiso calc R 1 . . H
H5B .6876 .5737 1.0824 .313 Uiso calc R 1 . . H
H5C .7380 .5117 1.1682 .313 Uiso calc R 1 . . H
C6 .7652(8) .4136(9) 1.0233(8) .150(4) Uiso d . 1 . . C
H6A .7521 .3576 .9956 .225 Uiso calc R 1 . . H
H6B .8228 .4010 1.0591 .225 Uiso calc R 1 . . H
H6C .7753 .4683 .9746 .225 Uiso calc R 1 . . H

loop_
_atom_site_aniso_label
_atom_site_aniso_U_11
_atom_site_aniso_U_22
_atom_site_aniso_U_33
_atom_site_aniso_U_12
_atom_site_aniso_U_13
_atom_site_aniso_U_23
Au1 .03814(11) .03568(11) .03867(11) -.00120(7) -.00544(7) -.00597(8)
S1 .1250(16) .0460(9) .0424(8) -.0118(9) .0154(9) -.0130(7)
S2 .0638(11) .0846(13) .0790(12) -.0058(9) .0142(9) -.0120(10)
S3 .0707(11) .0997(15) .0691(11) -.0110(10) -.0039(9) -.0406(11)
P1 .0377(7) .0351(7) .0371(7) -.0027(5) -.0045(5) -.0093(6)
P2 .0350(6) .0327(6) .0333(6) .0003(5) -.0033(5) -.0077(5)
P3 .0357(6) .0354(7) .0346(6) .0003(5) -.0047(5) -.0056(5)
N1 .068(3) .056(3) .060(3) -.003(3) -.004(3) -.024(3)
N2 .069(3) .055(3) .049(3) -.004(2) .009(2) -.017(2)
N3 .079(4) .052(3) .044(3) -.012(3) .002(2) -.009(2)
C1 .088(5) .042(3) .033(3) -.004(3) .011(3) -.003(2)
C2 .067(4) .052(4) .046(3) -.009(3) .008(3) .001(3)
C3 .061(4) .055(4) .042(3) -.003(3) .002(3) -.010(3)
C11 .049(3) .029(2) .036(3) -.004(2) -.002(2) -.009(2)
C12 .050(3) .051(3) .051(3) -.007(2) -.003(2) -.017(3)
C13 .068(4) .062(4) .058(4) -.014(3) .019(3) -.027(3)
C14 .093(5) .061(4) .045(3) -.011(4) .019(3) -.016(3)
C15 .089(5) .070(4) .040(3) .005(4) -.014(3) -.010(3)
C16 .049(3) .063(4) .043(3) .002(3) -.006(2) -.013(3)
C21 .043(3) .040(3) .043(3) -.005(2) -.008(2) -.006(2)
C22 .058(3) .039(3) .042(3) -.005(2) -.001(2) -.009(2)
C23 .075(4) .042(3) .074(4) -.006(3) .001(3) -.017(3)
C24 .087(5) .038(3) .077(5) -.015(3) -.014(4) .003(3)
C25 .142(7) .060(5) .054(4) -.026(5) -.015(4) .006(4)
C26 .130(6) .048(4) .042(3) -.022(4) -.014(4) -.008(3)
C31 .040(3) .054(3) .034(3) -.003(2) -.002(2) -.015(2)
C32 .048(3) .065(4) .054(3) -.007(3) .003(3) -.003(3)
C33 .043(3) .089(5) .069(4) -.013(3) .003(3) -.002(4)
C34 .044(4) .111(6) .066(4) .009(4) .000(3) -.028(4)
C35 .061(4) .071(4) .075(4) .018(3) -.016(3) -.025(4)
C36 .054(3) .054(4) .064(4) -.005(3) -.017(3) -.020(3)
C41 .041(3) .034(3) .036(3) .003(2) -.009(2) -.008(2)
C42 .049(3) .081(4) .056(3) .000(3) -.007(3) -.036(3)
C43 .070(4) .101(6) .061(4) -.011(4) .000(3) -.049(4)
C44 .062(4) .068(4) .067(4) -.006(3) -.019(3) -.028(3)
C45 .042(3) .059(4) .060(4) -.010(3) -.009(3) -.011(3)
C46 .048(3) .056(3) .043(3) .002(2) -.005(2) -.016(3)
C51 .038(3) .047(3) .038(3) .006(2) -.006(2) -.015(2)
C52 .048(3) .071(4) .043(3) .000(3) -.001(2) -.013(3)
C53 .051(4) .116(6) .047(4) -.004(4) .003(3) -.022(4)
C54 .051(4) .136(7) .056(4) .035(4) -.013(3) -.038(5)
C55 .070(5) .109(7) .089(6) .046(5) -.019(4) -.025(5)
C56 .061(4) .059(4) .079(5) .013(3) -.002(3) -.001(4)
C61 .038(3) .033(3) .035(2) .0024(19) -.004(2) -.008(2)
C62 .054(3) .043(3) .045(3) -.006(2) -.003(2) -.007(3)
C63 .055(3) .047(3) .052(3) -.008(3) -.006(3) .009(3)
C64 .057(3) .066(4) .036(3) .007(3) .002(2) .000(3)
C65 .072(4) .055(4) .038(3) .007(3) -.009(3) -.007(3)
C66 .059(3) .040(3) .045(3) -.006(2) -.006(2) -.010(2)
C71 .046(3) .037(3) .036(3) .000(2) -.003(2) -.004(2)
C72 .123(6) .047(4) .079(5) -.010(4) -.049(5) .000(4)
C73 .168(9) .036(4) .095(6) -.014(4) -.051(6) -.007(4)
C74 .120(6) .045(4) .069(4) .004(4) -.013(4) .006(3)
C75 .110(6) .061(5) .100(6) -.006(4) -.050(5) .018(4)
C76 .094(5) .046(4) .091(5) -.012(3) -.044(4) .010(4)
C81 .045(3) .032(3) .035(3) -.001(2) -.009(2) -.002(2)
C82 .063(4) .049(3) .040(3) .001(3) -.016(3) -.008(3)
C83 .091(5) .061(4) .045(3) .003(4) -.026(3) -.011(3)
C84 .099(6) .060(4) .055(4) -.018(4) -.037(4) -.006(3)
C85 .061(4) .076(5) .065(4) -.031(3) -.020(3) .008(4)
C86 .051(3) .056(4) .048(3) -.012(3) -.008(3) .002(3)
C91 .026(2) .044(3) .038(3) -.0006(19) -.0035(19) -.009(2)
C92 .042(3) .053(3) .047(3) .003(2) .000(2) -.008(3)
C93 .060(4) .066(4) .042(3) -.012(3) -.004(3) .001(3)
C94 .077(5) .091(6) .083(5) .014(4) .036(4) -.029(5)
C95 .068(4) .094(6) .054(4) -.018(4) .021(3) -.020(4)
C96 .071(4) .059(4) .061(4) .013(3) .012(3) -.003(3)

loop_
_atom_type_symbol
_atom_type_description
_atom_type_scat_dispersion_real
_atom_type_scat_dispersion_imag
_atom_type_scat_source
C C .0033 .0016 'International Tables Vol C Tables 4.2.6.8 and 6.1.1.4'
H H .0000 .0000 'International Tables Vol C Tables 4.2.6.8 and 6.1.1.4'
N N .0061 .0033 'International Tables Vol C Tables 4.2.6.8 and 6.1.1.4'
O O .0106 .0060 'International Tables Vol C Tables 4.2.6.8 and 6.1.1.4'
P P .1023 .0942 'International Tables Vol C Tables 4.2.6.8 and 6.1.1.4'
S S .1246 .1234 'International Tables Vol C Tables 4.2.6.8 and 6.1.1.4'
Au Au -2.0133 8.8022 'International Tables Vol C Tables 4.2.6.8 and 6.1.1.4'

loop_
_geom_angle_atom_site_label_1
_geom_angle_atom_site_label_2
_geom_angle_atom_site_label_3
_geom_angle
P1 Au1 P3 119.69(4)
P1 Au1 P2 118.99(4)
P3 Au1 P2 114.48(4)
P1 Au1 S1 99.14(5)
P3 Au1 S1 92.84(5)
P2 Au1 S1 104.21(4)
C1 S1 Au1 119.29(19)
C31 P1 C21 102.6(2)
C31 P1 C11 102.9(2)
C21 P1 C11 104.2(2)
C31 P1 Au1 117.55(17)
C21 P1 Au1 117.98(16)
C11 P1 Au1 109.83(15)
C51 P2 C61 105.2(2)
C51 P2 C41 102.4(2)
C61 P2 C41 103.9(2)
C51 P2 Au1 115.39(17)
C61 P2 Au1 109.16(16)
C41 P2 Au1 119.35(16)
C91 P3 C71 104.0(2)
C91 P3 C81 102.8(2)
C71 P3 C81 103.6(2)
C91 P3 Au1 108.46(15)
C71 P3 Au1 119.58(16)
C81 P3 Au1 116.50(17)
C2 N1 C3 125.1(5)
C3 N2 C1 118.7(5)
C2 N3 C1 121.9(5)
N2 C1 N3 121.6(5)
N2 C1 S1 122.1(5)
N3 C1 S1 116.2(5)
N1 C2 N3 113.6(6)
N1 C2 S2 123.3(5)
N3 C2 S2 123.1(5)
N2 C3 N1 118.6(5)
N2 C3 S3 123.7(5)
N1 C3 S3 117.8(4)
C16 C11 C12 117.8(5)
C16 C11 P1 123.1(4)
C12 C11 P1 118.9(4)
C13 C12 C11 121.5(5)
C12 C13 C14 119.5(6)
C15 C14 C13 119.8(6)
C14 C15 C16 120.6(6)
C15 C16 C11 120.7(6)
C26 C21 C22 118.7(5)
C26 C21 P1 119.1(4)
C22 C21 P1 122.2(4)
C21 C22 C23 120.1(5)
C24 C23 C22 120.8(6)
C23 C24 C25 119.8(6)
C24 C25 C26 120.0(6)
C21 C26 C25 120.6(6)
C36 C31 C32 118.3(5)
C36 C31 P1 118.8(4)
C32 C31 P1 122.8(5)
C33 C32 C31 120.5(6)
C34 C33 C32 120.6(6)
C33 C34 C35 119.5(6)
C36 C35 C34 119.9(7)
C31 C36 C35 121.2(6)
C42 C41 C46 118.5(5)
C42 C41 P2 120.6(4)
C46 C41 P2 120.9(4)
C41 C42 C43 120.6(6)
C44 C43 C42 120.3(6)
C45 C44 C43 119.7(5)
C44 C45 C46 120.1(5)
C45 C46 C41 120.8(5)
C52 C51 C56 118.3(5)
C52 C51 P2 119.9(4)
C56 C51 P2 121.6(4)
C51 C52 C53 121.1(6)
C54 C53 C52 120.1(7)
C53 C54 C55 120.6(7)
C54 C55 C56 120.3(7)
C55 C56 C51 119.5(7)
C66 C61 C62 118.1(5)
C66 C61 P2 118.0(4)
C62 C61 P2 123.9(4)
C61 C62 C63 119.5(5)
C64 C63 C62 120.6(5)
C63 C64 C65 120.8(5)
C64 C65 C66 119.5(5)
C65 C66 C61 121.5(5)
C72 C71 C76 117.0(5)
C72 C71 P3 120.3(4)
C76 C71 P3 122.6(4)
C71 C72 C73 121.3(6)
C74 C73 C72 120.7(7)
C75 C74 C73 119.0(7)
C74 C75 C76 120.6(7)
C71 C76 C75 121.2(6)
C86 C81 C82 119.2(5)
C86 C81 P3 122.3(4)
C82 C81 P3 118.4(4)
C83 C82 C81 120.2(6)
C84 C83 C82 119.9(6)
C83 C84 C85 121.7(6)
C84 C85 C86 119.3(6)
C81 C86 C85 119.8(6)
C96 C91 C92 118.0(5)
C96 C91 P3 124.6(4)
C92 C91 P3 117.4(4)
C91 C92 C93 121.1(5)
C95 C93 C92 120.1(6)
C95 C94 C96 121.8(7)
C93 C95 C94 119.0(6)
C91 C96 C94 120.0(6)
C4 N5 C5 107.3(13)
C4 N5 C6 132.0(13)
C5 N5 C6 119.1(11)
N5 C4 O1 113.3(17)

loop_
_geom_bond_atom_site_label_1
_geom_bond_atom_site_label_2
_geom_bond_site_symmetry_2
_geom_bond_distance
_geom_bond_publ_flag
Au1 P1 . 2.4001(12) ?
Au1 P3 . 2.4056(13) ?
Au1 P2 . 2.4074(13) ?
Au1 S1 . 2.9090(15) ?
S1 C1 . 1.699(6) ?
S2 C2 . 1.659(7) ?
S3 C3 . 1.660(6) ?
P1 C31 . 1.822(5) ?
P1 C21 . 1.829(5) ?
P1 C11 . 1.839(5) ?
P2 C51 . 1.812(5) ?
P2 C61 . 1.828(5) ?
P2 C41 . 1.835(5) ?
P3 C91 . 1.826(5) ?
P3 C71 . 1.822(5) ?
P3 C81 . 1.833(5) ?
N1 C2 . 1.358(8) ?
N1 C3 . 1.378(8) ?
N2 C3 . 1.337(7) ?
N2 C1 . 1.342(8) ?
N3 C2 . 1.373(8) ?
N3 C1 . 1.371(8) ?
C11 C16 . 1.388(7) ?
C11 C12 . 1.391(7) ?
C12 C13 . 1.376(8) ?
C13 C14 . 1.382(9) ?
C14 C15 . 1.370(9) ?
C15 C16 . 1.378(8) ?
C21 C26 . 1.374(8) ?
C21 C22 . 1.378(7) ?
C22 C23 . 1.380(8) ?
C23 C24 . 1.360(9) ?
C24 C25 . 1.359(10) ?
C25 C26 . 1.387(9) ?
C31 C36 . 1.385(8) ?
C31 C32 . 1.398(7) ?
C32 C33 . 1.384(9) ?
C33 C34 . 1.378(10) ?
C34 C35 . 1.385(10) ?
C35 C36 . 1.387(8) ?
C41 C42 . 1.375(7) ?
C41 C46 . 1.388(7) ?
C42 C43 . 1.382(8) ?
C43 C44 . 1.376(9) ?
C44 C45 . 1.365(8) ?
C45 C46 . 1.380(7) ?
C51 C52 . 1.368(7) ?
C51 C56 . 1.410(8) ?
C52 C53 . 1.394(9) ?
C53 C54 . 1.352(10) ?
C54 C55 . 1.366(11) ?
C55 C56 . 1.395(9) ?
C61 C66 . 1.385(7) ?
C61 C62 . 1.394(7) ?
C62 C63 . 1.410(8) ?
C63 C64 . 1.351(8) ?
C64 C65 . 1.364(8) ?
C65 C66 . 1.388(7) ?
C71 C72 . 1.362(8) ?
C71 C76 . 1.373(8) ?
C72 C73 . 1.386(9) ?
C73 C74 . 1.358(10) ?
C74 C75 . 1.340(10) ?
C75 C76 . 1.392(10) ?
C81 C86 . 1.371(7) ?
C81 C82 . 1.400(7) ?
C82 C83 . 1.365(8) ?
C83 C84 . 1.350(9) ?
C84 C85 . 1.366(10) ?
C85 C86 . 1.392(8) ?
C91 C96 . 1.369(8) ?
C91 C92 . 1.384(7) ?
C92 C93 . 1.389(8) ?
C93 C95 . 1.351(9) ?
C94 C95 . 1.365(10) ?
C94 C96 . 1.376(9) ?
O1 C4 . 1.290(18) ?
N5 C4 . 1.289(18) ?
N5 C5 . 1.395(16) ?
N5 C6 . 1.475(13) ?
